data_7032508
loop_
_publ_author_name
'Zhu, Bolin'
'Huang, Xinwei'
'Hao, Xiaoting'

_publ_section_title
;
 Synthesis and structures of doubly-bridged dicyclopentadienyl dinuclear
 rhenium complexes, and their photochemical reactions with aromatic
 halides in benzene.
;
_journal_issue 44
_journal_name_full 'Dalton transactions (Cambridge, England : 2003)'
_journal_page_first 16726
_journal_page_last 16736
_journal_paper_doi 10.1039/c4dt02370f
_journal_volume 43
_journal_year 2014
_chemical_formula_sum 'C20 H18 Br2 O5 Re2 Si'
_chemical_formula_weight 898.65
_chemical_name_systematic 6
_space_group_IT_number 14
_symmetry_cell_setting monoclinic
_symmetry_space_group_name_Hall '-P 2ybc'
_symmetry_space_group_name_H-M 'P 1 21/c 1'
_atom_sites_solution_hydrogens geom
_atom_sites_solution_primary direct
_atom_sites_solution_secondary difmap
_audit_creation_method SHELXL-97
_cell_angle_alpha 90.00
_cell_angle_beta 113.256(2)
_cell_angle_gamma 90.00
_cell_formula_units_Z 4
_cell_length_a 13.0866(14)
_cell_length_b 14.1531(16)
_cell_length_c 13.5893(15)
_cell_measurement_reflns_used 4841
_cell_measurement_temperature 173(2)
_cell_measurement_theta_max 28.27
_cell_measurement_theta_min 2.88
_cell_volume 2312.5(4)
_computing_cell_refinement 'Bruker SMART'
_computing_data_collection 'Bruker SMART'
_computing_data_reduction 'Bruker SAINT'
_computing_molecular_graphics 'Bruker SHELXTL'
_computing_publication_material 'Bruker SHELXTL'
_computing_structure_refinement 'SHELXL-97 (Sheldrick, 1997)'
_computing_structure_solution 'SHELXS-97 (Sheldrick, 1990)'
_diffrn_ambient_temperature 173(2)
_diffrn_measured_fraction_theta_full 1.000
_diffrn_measured_fraction_theta_max 1.000
_diffrn_measurement_device_type 'CCD area detector'
_diffrn_measurement_method 'phi and omega scans'
_diffrn_radiation_monochromator graphite
_diffrn_radiation_source 'fine-focus sealed tube'
_diffrn_radiation_type MoK\a
_diffrn_radiation_wavelength 0.71073
_diffrn_reflns_av_R_equivalents 0.0528
_diffrn_reflns_av_unetI/netI 0.0618
_diffrn_reflns_limit_h_max 15
_diffrn_reflns_limit_h_min -15
_diffrn_reflns_limit_k_max 16
_diffrn_reflns_limit_k_min -10
_diffrn_reflns_limit_l_max 14
_diffrn_reflns_limit_l_min -16
_diffrn_reflns_number 11592
_diffrn_reflns_theta_full 25.01
_diffrn_reflns_theta_max 25.01
_diffrn_reflns_theta_min 1.69
_exptl_absorpt_coefficient_mu 13.996
_exptl_absorpt_correction_T_max 0.2634
_exptl_absorpt_correction_T_min 0.1873
_exptl_absorpt_correction_type multi-scan
_exptl_absorpt_process_details sadabs
_exptl_crystal_colour yellow
_exptl_crystal_density_diffrn 2.581
_exptl_crystal_density_meas ?
_exptl_crystal_density_method 'not measured'
_exptl_crystal_description block
_exptl_crystal_F_000 1648
_exptl_crystal_size_max 0.18
_exptl_crystal_size_mid 0.14
_exptl_crystal_size_min 0.13
_refine_diff_density_max 2.411
_refine_diff_density_min -2.554
_refine_diff_density_rms 0.238
_refine_ls_extinction_method none
_refine_ls_goodness_of_fit_ref 1.164
_refine_ls_hydrogen_treatment constr
_refine_ls_matrix_type full
_refine_ls_number_parameters 292
_refine_ls_number_reflns 4077
_refine_ls_number_restraints 38
_refine_ls_restrained_S_all 1.168
_refine_ls_R_factor_all 0.0483
_refine_ls_R_factor_gt 0.0437
_refine_ls_shift/su_max 0.003
_refine_ls_shift/su_mean 0.000
_refine_ls_structure_factor_coef Fsqd
_refine_ls_weighting_details 'calc w=1/[\s^2^(Fo^2^)+(0.0000P)^2^+30.4572P] where P=(Fo^2^+2Fc^2^)/3'
_refine_ls_weighting_scheme calc
_refine_ls_wR_factor_gt 0.0960
_refine_ls_wR_factor_ref 0.0980
_reflns_number_gt 3733
_reflns_number_total 4077
_reflns_threshold_expression >2sigma(I)
_cod_data_source_file c4dt02370f1.cif
_cod_data_source_block n130729a
_cod_depositor_comments
;
The following automatic conversions were performed:

'_symmetry_cell_setting' value 'Monoclinic' changed to 'monoclinic'
according to
/usr/data/users/saulius/crontab/automatic-downloads/rss-feeds/RSC/lib/dictionaries/cif_core.dic
dictionary named 'cif_core.dic' version 2.4.2 from 2011-04-26.

Automatic conversion script
Id: cif_fix_values 2281 2013-09-26 08:29:07Z andrius 

 Adding full bibliography for 7032504--7032512.cif.

The following automatic conversions were performed:

'_exptl_crystal_density_meas' value 'none' was changed to '?' - the
value is perceived as not measured.

Automatic conversion script
Id: cif_fix_values 3008 2015-01-20 13:52:24Z robertas 
;
_cod_original_sg_symbol_H-M P2(1)/c
_cod_database_code 7032508

loop_
_symmetry_equiv_pos_as_xyz
'x, y, z'
'-x, y+1/2, -z+1/2'
'-x, -y, -z'
'x, -y-1/2, z-1/2'

loop_
_atom_site_label
_atom_site_type_symbol
_atom_site_fract_x
_atom_site_fract_y
_atom_site_fract_z
_atom_site_U_iso_or_equiv
_atom_site_adp_type
_atom_site_occupancy
_atom_site_symmetry_multiplicity
_atom_site_calc_flag
_atom_site_refinement_flags
_atom_site_disorder_assembly
_atom_site_disorder_group
Re1 Re 0.18710(3) 0.47326(3) 0.42954(3) 0.01276(12) Uani 1 1 d . A .
Re2 Re 0.38855(4) 0.56687(3) 0.11831(3) 0.02163(14) Uani 1 1 d . A .
Br1 Br 0.08595(9) 0.61994(8) 0.46016(9) 0.0240(3) Uani 1 1 d . . .
Br2 Br 0.18310(10) 0.29000(8) 0.43447(9) 0.0272(3) Uani 1 1 d . . .
O1 O -0.0587(7) 0.4261(6) 0.2885(6) 0.0312(19) Uani 1 1 d . A .
O2 O 0.2124(7) 0.4337(6) 0.6625(6) 0.033(2) Uani 1 1 d . A .
O3 O 0.5105(9) 0.7064(8) 0.0312(7) 0.064(4) Uani 1 1 d . A .
O4 O 0.4959(7) 0.6482(7) 0.3447(6) 0.039(2) Uani 1 1 d . A .
O5 O 0.5819(9) 0.4265(8) 0.1802(8) 0.056(3) Uani 1 1 d . A .
Si1 Si 0.2397(3) 0.3793(2) 0.1970(3) 0.0145(7) Uani 0.819(7) 1 d PD A 1
C1 C 0.1714(8) 0.6080(7) 0.2025(7) 0.0145(7) Uani 0.819(7) 1 d PD A 1
C2 C 0.1903(10) 0.7133(7) 0.2221(10) 0.0169(14) Uani 0.819(7) 1 d PD A 1
H2A H 0.1468 0.7478 0.1562 0.020 Uiso 0.819(7) 1 calc PR A 1
H2B H 0.2695 0.7275 0.2435 0.020 Uiso 0.819(7) 1 calc PR A 1
H2C H 0.1668 0.7327 0.2792 0.020 Uiso 0.819(7) 1 calc PR A 1
C3 C 0.0471(8) 0.5869(8) 0.1621(10) 0.0167(14) Uani 0.819(7) 1 d PD A 1
H3A H 0.0192 0.6067 0.2161 0.020 Uiso 0.819(7) 1 calc PR A 1
H3B H 0.0347 0.5189 0.1490 0.020 Uiso 0.819(7) 1 calc PR A 1
H3C H 0.0076 0.6215 0.0954 0.020 Uiso 0.819(7) 1 calc PR A 1
C9 C 0.1046(7) 0.3215(9) 0.1499(10) 0.021(3) Uani 0.819(7) 1 d PD A 1
H9A H 0.0900 0.2905 0.0812 0.025 Uiso 0.819(7) 1 calc PR A 1
H9B H 0.0467 0.3687 0.1407 0.025 Uiso 0.819(7) 1 calc PR A 1
H9C H 0.1043 0.2742 0.2025 0.025 Uiso 0.819(7) 1 calc PR A 1
C10 C 0.3546(8) 0.2976(9) 0.2227(11) 0.021(3) Uani 0.819(7) 1 d PD A 1
H10A H 0.3509 0.2474 0.2709 0.025 Uiso 0.819(7) 1 calc PR A 1
H10B H 0.4252 0.3316 0.2560 0.025 Uiso 0.819(7) 1 calc PR A 1
H10C H 0.3495 0.2696 0.1549 0.025 Uiso 0.819(7) 1 calc PR A 1
Si1' Si 0.1720(12) 0.6333(9) 0.2049(8) 0.0145(7) Uani 0.181(7) 1 d PD A 2
C1' C 0.246(4) 0.4026(12) 0.2014(13) 0.0145(7) Uani 0.181(7) 1 d PDU A 2
C9' C 0.233(4) 0.749(2) 0.239(5) 0.021(3) Uani 0.181(7) 1 d PD A 2
H9'1 H 0.3064 0.7491 0.2352 0.025 Uiso 0.181(7) 1 calc PR A 2
H9'2 H 0.2412 0.7652 0.3118 0.025 Uiso 0.181(7) 1 calc PR A 2
H9'3 H 0.1850 0.7954 0.1884 0.025 Uiso 0.181(7) 1 calc PR A 2
C10' C 0.0233(16) 0.626(3) 0.160(5) 0.021(3) Uani 0.181(7) 1 d PD A 2
H10D H -0.0115 0.6594 0.0911 0.025 Uiso 0.181(7) 1 calc PR A 2
H10E H 0.0001 0.6555 0.2128 0.025 Uiso 0.181(7) 1 calc PR A 2
H10F H 0.0004 0.5598 0.1503 0.025 Uiso 0.181(7) 1 calc PR A 2
C2' C 0.128(4) 0.369(4) 0.168(5) 0.0169(14) Uani 0.181(7) 1 d PDU A 2
H2'1 H 0.1272 0.2993 0.1676 0.020 Uiso 0.181(7) 1 calc PR A 2
H2'2 H 0.0835 0.3919 0.0955 0.020 Uiso 0.181(7) 1 calc PR A 2
H2'3 H 0.0973 0.3922 0.2179 0.020 Uiso 0.181(7) 1 calc PR A 2
C3' C 0.328(4) 0.322(3) 0.228(6) 0.0167(14) Uani 0.181(7) 1 d PDU A 2
H3'1 H 0.2964 0.2668 0.2483 0.020 Uiso 0.181(7) 1 calc PR A 2
H3'2 H 0.3969 0.3409 0.2868 0.020 Uiso 0.181(7) 1 calc PR A 2
H3'3 H 0.3434 0.3073 0.1645 0.020 Uiso 0.181(7) 1 calc PR A 2
C4 C 0.2437(8) 0.5528(6) 0.3132(7) 0.015(2) Uani 1 1 d D . .
C5 C 0.2736(8) 0.4554(6) 0.3160(6) 0.011(2) Uani 1 1 d DU A .
C6 C 0.3525(9) 0.4403(9) 0.4251(8) 0.022(2) Uani 1 1 d . . .
H6 H 0.3954 0.3807 0.4525 0.027 Uiso 1 1 calc R A .
C7 C 0.3679(9) 0.5252(10) 0.4841(9) 0.030(3) Uani 1 1 d . A .
H7 H 0.4215 0.5358 0.5596 0.036 Uiso 1 1 calc R . .
C8 C 0.2999(9) 0.5925(8) 0.4154(9) 0.024(3) Uani 1 1 d . A .
H8 H 0.2951 0.6602 0.4343 0.029 Uiso 1 1 calc R . .
C11 C 0.2376(9) 0.4745(6) 0.1044(8) 0.021(2) Uani 1 1 d D . .
C12 C 0.2122(9) 0.5692(7) 0.1119(7) 0.023(2) Uani 1 1 d D A .
C13 C 0.2089(10) 0.6227(10) 0.0247(10) 0.038(3) Uani 1 1 d . . .
H13 H 0.1859 0.6904 0.0103 0.045 Uiso 1 1 calc R A .
C14 C 0.2361(11) 0.5636(11) -0.0410(10) 0.044(4) Uani 1 1 d . A .
H14 H 0.2360 0.5813 -0.1123 0.053 Uiso 1 1 calc R . .
C15 C 0.2538(10) 0.4713(12) 0.0031(11) 0.048(4) Uani 1 1 d . A .
H15 H 0.2666 0.4131 -0.0322 0.057 Uiso 1 1 calc R . .
C16 C 0.0314(10) 0.4410(7) 0.3422(9) 0.018(2) Uani 1 1 d . . .
C17 C 0.1979(9) 0.4479(8) 0.5757(10) 0.023(2) Uani 1 1 d . . .
C18 C 0.4570(10) 0.6194(9) 0.2599(9) 0.029(3) Uani 1 1 d . . .
C19 C 0.4683(10) 0.6531(10) 0.0673(9) 0.031(3) Uani 1 1 d . . .
C20 C 0.5094(12) 0.4797(11) 0.1550(11) 0.044(4) Uani 1 1 d . . .

loop_
_atom_site_aniso_label
_atom_site_aniso_U_11
_atom_site_aniso_U_22
_atom_site_aniso_U_33
_atom_site_aniso_U_23
_atom_site_aniso_U_13
_atom_site_aniso_U_12
Re1 0.0175(2) 0.0106(2) 0.0131(2) 0.00011(16) 0.00918(17) -0.00156(16)
Re2 0.0296(3) 0.0244(3) 0.0136(2) -0.00172(19) 0.01142(19) -0.0146(2)
Br1 0.0287(6) 0.0185(6) 0.0298(6) -0.0059(5) 0.0168(5) 0.0021(5)
Br2 0.0476(7) 0.0108(5) 0.0289(6) 0.0051(5) 0.0213(6) -0.0003(5)
O1 0.029(5) 0.035(5) 0.026(4) -0.008(4) 0.008(4) -0.007(4)
O2 0.045(5) 0.041(5) 0.018(4) 0.011(4) 0.018(4) 0.003(4)
O3 0.082(8) 0.084(8) 0.028(5) -0.009(5) 0.024(5) -0.067(7)
O4 0.040(5) 0.056(6) 0.019(4) -0.012(4) 0.009(4) -0.024(5)
O5 0.050(7) 0.063(8) 0.056(7) -0.012(6) 0.020(6) -0.003(6)
Si1 0.0246(16) 0.0041(16) 0.0178(14) 0.0031(13) 0.0115(13) 0.0029(14)
C1 0.0246(16) 0.0041(16) 0.0178(14) 0.0031(13) 0.0115(13) 0.0029(14)
C2 0.027(2) 0.006(2) 0.020(2) 0.003(2) 0.011(2) 0.003(2)
C3 0.026(2) 0.007(2) 0.019(2) 0.003(2) 0.010(2) 0.004(2)
C9 0.037(8) 0.015(7) 0.019(7) -0.001(6) 0.019(6) 0.003(6)
C10 0.036(8) 0.012(7) 0.018(7) 0.012(6) 0.014(6) 0.016(6)
Si1' 0.0246(16) 0.0041(16) 0.0178(14) 0.0031(13) 0.0115(13) 0.0029(14)
C1' 0.0246(16) 0.0041(16) 0.0178(14) 0.0031(13) 0.0115(13) 0.0029(14)
C9' 0.037(8) 0.015(7) 0.019(7) -0.001(6) 0.019(6) 0.003(6)
C10' 0.036(8) 0.012(7) 0.018(7) 0.012(6) 0.014(6) 0.016(6)
C2' 0.027(2) 0.006(2) 0.020(2) 0.003(2) 0.011(2) 0.003(2)
C3' 0.026(2) 0.007(2) 0.019(2) 0.003(2) 0.010(2) 0.004(2)
C4 0.028(6) 0.005(5) 0.023(5) -0.006(4) 0.022(5) -0.003(4)
C5 0.014(4) 0.009(4) 0.014(4) 0.003(3) 0.008(3) -0.003(3)
C6 0.022(6) 0.029(7) 0.022(6) 0.003(5) 0.015(5) -0.001(5)
C7 0.016(6) 0.061(9) 0.019(6) -0.011(6) 0.013(5) -0.014(6)
C8 0.033(6) 0.013(5) 0.041(7) -0.004(5) 0.031(6) -0.008(5)
C11 0.030(6) 0.015(6) 0.024(6) -0.010(5) 0.016(5) 0.000(5)
C12 0.029(6) 0.019(6) 0.016(5) 0.010(5) 0.005(5) -0.001(5)
C13 0.030(7) 0.040(8) 0.036(7) 0.023(7) 0.006(6) 0.002(6)
C14 0.034(7) 0.063(10) 0.027(7) 0.020(7) 0.003(6) -0.022(7)
C15 0.026(7) 0.087(12) 0.042(8) -0.046(8) 0.025(6) -0.029(7)
C16 0.031(7) 0.005(5) 0.023(6) 0.010(5) 0.015(5) 0.006(5)
C17 0.021(6) 0.015(6) 0.036(7) -0.003(5) 0.016(5) 0.000(5)
C18 0.035(7) 0.033(7) 0.022(6) 0.004(6) 0.013(5) -0.009(6)
C19 0.030(6) 0.045(8) 0.018(6) -0.008(6) 0.010(5) -0.024(6)
C20 0.037(8) 0.056(10) 0.040(8) -0.021(7) 0.016(7) -0.003(7)

loop_
_atom_type_symbol
_atom_type_description
_atom_type_scat_dispersion_real
_atom_type_scat_dispersion_imag
_atom_type_scat_source
C C 0.0033 0.0016 'International Tables Vol C Tables 4.2.6.8 and 6.1.1.4'
H H 0.0000 0.0000 'International Tables Vol C Tables 4.2.6.8 and 6.1.1.4'
O O 0.0106 0.0060 'International Tables Vol C Tables 4.2.6.8 and 6.1.1.4'
Si Si 0.0817 0.0704 'International Tables Vol C Tables 4.2.6.8 and 6.1.1.4'
Br Br -0.2901 2.4595 'International Tables Vol C Tables 4.2.6.8 and 6.1.1.4'
Re Re -1.0185 7.2310 'International Tables Vol C Tables 4.2.6.8 and 6.1.1.4'

loop_
_geom_angle_atom_site_label_1
_geom_angle_atom_site_label_2
_geom_angle_atom_site_label_3
_geom_angle
C16 Re1 C17 102.2(4)
C16 Re1 C6 136.0(4)
C17 Re1 C6 107.7(4)
C16 Re1 C5 103.9(4)
C17 Re1 C5 144.4(4)
C6 Re1 C5 37.6(4)
C16 Re1 C4 103.8(4)
C17 Re1 C4 150.8(4)
C6 Re1 C4 60.3(4)
C5 Re1 C4 36.6(3)
C16 Re1 C8 131.8(4)
C17 Re1 C8 115.2(4)
C6 Re1 C8 59.4(4)
C5 Re1 C8 60.9(3)
C4 Re1 C8 35.7(4)
C16 Re1 C7 163.2(4)
C17 Re1 C7 94.5(4)
C6 Re1 C7 36.2(4)
C5 Re1 C7 61.8(3)
C4 Re1 C7 59.6(4)
C8 Re1 C7 35.0(4)
C16 Re1 Br1 79.0(3)
C17 Re1 Br1 79.7(3)
C6 Re1 Br1 137.3(3)
C5 Re1 Br1 128.8(2)
C4 Re1 Br1 92.4(2)
C8 Re1 Br1 79.1(3)
C7 Re1 Br1 102.6(3)
C16 Re1 Br2 75.9(3)
C17 Re1 Br2 77.6(3)
C6 Re1 Br2 79.8(3)
C5 Re1 Br2 85.8(2)
C4 Re1 Br2 121.6(2)
C8 Re1 Br2 139.1(3)
C7 Re1 Br2 109.9(3)
Br1 Re1 Br2 141.47(4)
C19 Re2 C20 89.6(6)
C19 Re2 C18 90.6(5)
C20 Re2 C18 88.8(6)
C19 Re2 C12 132.1(5)
C20 Re2 C12 137.9(5)
C18 Re2 C12 95.6(4)
C19 Re2 C15 121.0(5)
C20 Re2 C15 97.6(6)
C18 Re2 C15 147.6(5)
C12 Re2 C15 59.0(4)
C19 Re2 C14 93.8(5)
C20 Re2 C14 123.7(6)
C18 Re2 C14 147.2(6)
C12 Re2 C14 58.2(4)
C15 Re2 C14 36.1(5)
C19 Re2 C11 154.8(4)
C20 Re2 C11 104.4(5)
C18 Re2 C11 110.2(4)
C12 Re2 C11 35.3(4)
C15 Re2 C11 37.4(4)
C14 Re2 C11 61.0(4)
C19 Re2 C13 99.5(5)
C20 Re2 C13 156.4(6)
C18 Re2 C13 112.8(5)
C12 Re2 C13 35.2(4)
C15 Re2 C13 59.1(6)
C14 Re2 C13 34.5(5)
C11 Re2 C13 60.1(4)
C10 Si1 C9 113.4(5)
C10 Si1 C11 112.7(6)
C9 Si1 C11 109.8(6)
C10 Si1 C5 108.0(5)
C9 Si1 C5 115.8(5)
C11 Si1 C5 96.0(5)
C2 C1 C3 109.4(7)
C2 C1 C12 112.7(8)
C3 C1 C12 106.5(8)
C2 C1 C4 108.3(8)
C3 C1 C4 112.8(8)
C12 C1 C4 107.1(7)
C12 Si1' C10' 108(2)
C12 Si1' C9' 114.7(19)
C10' Si1' C9' 116.7(9)
C12 Si1' C4 93.0(6)
C10' Si1' C4 112.8(19)
C9' Si1' C4 109(2)
C2' C1' C3' 112.3(11)
C2' C1' C5 105(3)
C3' C1' C5 105(3)
C2' C1' C11 103(3)
C3' C1' C11 118(4)
C5 C1' C11 113.7(10)
Si1' C9' H9'1 109.5
Si1' C9' H9'2 109.5
H9'1 C9' H9'2 109.5
Si1' C9' H9'3 109.5
H9'1 C9' H9'3 109.5
H9'2 C9' H9'3 109.5
Si1' C10' H10D 109.5
Si1' C10' H10E 109.5
H10D C10' H10E 109.5
Si1' C10' H10F 109.5
H10D C10' H10F 109.5
H10E C10' H10F 109.5
C1' C2' H2'1 109.5
C1' C2' H2'2 109.5
H2'1 C2' H2'2 109.5
C1' C2' H2'3 109.5
H2'1 C2' H2'3 109.5
H2'2 C2' H2'3 109.5
C1' C3' H3'1 109.5
C1' C3' H3'2 109.5
H3'1 C3' H3'2 109.5
C1' C3' H3'3 109.5
H3'1 C3' H3'3 109.5
H3'2 C3' H3'3 109.5
C8 C4 C5 109.2(8)
C8 C4 C1 127.4(8)
C5 C4 C1 122.7(8)
C8 C4 Si1' 117.0(8)
C5 C4 Si1' 132.8(8)
C1 C4 Si1' 10.4(6)
C8 C4 Re1 72.6(5)
C5 C4 Re1 70.6(5)
C1 C4 Re1 130.3(6)
Si1' C4 Re1 132.0(7)
C4 C5 C6 104.2(8)
C4 C5 C1' 117.5(12)
C6 C5 C1' 135.0(16)
C4 C5 Si1 124.9(7)
C6 C5 Si1 129.6(8)
C1' C5 Si1 8.7(5)
C4 C5 Re1 72.8(5)
C6 C5 Re1 70.4(5)
C1' C5 Re1 136.0(17)
Si1 C5 Re1 130.7(5)
C7 C6 C5 109.8(10)
C7 C6 Re1 74.4(6)
C5 C6 Re1 72.0(5)
C7 C6 H6 125.0
C5 C6 H6 125.0
Re1 C6 H6 125.0
C8 C7 C6 107.0(10)
C8 C7 Re1 72.4(6)
C6 C7 Re1 69.4(6)
C8 C7 H7 126.4
C6 C7 H7 126.4
Re1 C7 H7 126.4
C7 C8 C4 109.7(10)
C7 C8 Re1 72.6(6)
C4 C8 Re1 71.7(6)
C7 C8 H8 125.1
C4 C8 H8 125.1
Re1 C8 H8 125.1
C12 C11 C15 103.0(9)
C12 C11 C1' 118.8(12)
C15 C11 C1' 138.1(13)
C12 C11 Si1 126.5(7)
C15 C11 Si1 130.4(9)
C1' C11 Si1 9.0(5)
C12 C11 Re2 70.8(6)
C15 C11 Re2 70.2(6)
C1' C11 Re2 120.2(17)
Si1 C11 Re2 125.2(6)
C13 C12 C11 112.9(9)
C13 C12 C1 123.6(10)
C11 C12 C1 122.8(8)
C13 C12 Si1' 113.8(9)
C11 C12 Si1' 133.0(8)
C1 C12 Si1' 10.6(6)
C13 C12 Re2 74.4(7)
C11 C12 Re2 73.8(6)
C1 C12 Re2 127.6(7)
Si1' C12 Re2 123.7(7)
C14 C13 C12 107.0(12)
C14 C13 Re2 71.4(8)
C12 C13 Re2 70.4(7)
C14 C13 H13 126.4
C12 C13 H13 126.4
Re2 C13 H13 126.4
C13 C14 C15 109.2(11)
C13 C14 Re2 74.1(8)
C15 C14 Re2 71.6(7)
C13 C14 H14 125.3
C15 C14 H14 125.3
Re2 C14 H14 125.3
C14 C15 C11 107.8(12)
C14 C15 Re2 72.3(8)
C11 C15 Re2 72.4(6)
C14 C15 H15 125.9
C11 C15 H15 125.9
Re2 C15 H15 125.9
O1 C16 Re1 176.6(9)
O2 C17 Re1 174.9(10)
O4 C18 Re2 177.8(10)
O3 C19 Re2 175.8(11)
O5 C20 Re2 177.7(13)

loop_
_geom_bond_atom_site_label_1
_geom_bond_atom_site_label_2
_geom_bond_distance
Re1 C16 1.964(12)
Re1 C17 1.967(12)
Re1 C6 2.238(10)
Re1 C5 2.260(8)
Re1 C4 2.289(8)
Re1 C8 2.299(10)
Re1 C7 2.303(10)
Re1 Br1 2.5826(11)
Re1 Br2 2.5956(12)
Re2 C19 1.905(11)
Re2 C20 1.911(16)
Re2 C18 1.922(12)
Re2 C12 2.275(10)
Re2 C15 2.283(12)
Re2 C14 2.293(13)
Re2 C11 2.313(10)
Re2 C13 2.326(12)
O1 C16 1.136(13)
O2 C17 1.136(13)
O3 C19 1.153(14)
O4 C18 1.136(14)
O5 C20 1.152(17)
Si1 C10 1.818(8)
Si1 C9 1.820(8)
Si1 C11 1.837(8)
Si1 C5 1.845(7)
C1 C2 1.517(9)
C1 C3 1.527(9)
C1 C12 1.620(9)
C1 C4 1.626(9)
C2 H2A 0.9800
C2 H2B 0.9800
C2 H2C 0.9800
C3 H3A 0.9800
C3 H3B 0.9800
C3 H3C 0.9800
C9 H9A 0.9800
C9 H9B 0.9800
C9 H9C 0.9800
C10 H10A 0.9800
C10 H10B 0.9800
C10 H10C 0.9800
Si1' C12 1.795(9)
Si1' C10' 1.797(10)
Si1' C9' 1.800(10)
Si1' C4 1.804(9)
C1' C2' 1.502(10)
C1' C3' 1.504(10)
C1' C5 1.634(10)
C1' C11 1.635(10)
C9' H9'1 0.9800
C9' H9'2 0.9800
C9' H9'3 0.9800
C10' H10D 0.9800
C10' H10E 0.9800
C10' H10F 0.9800
C2' H2'1 0.9800
C2' H2'2 0.9800
C2' H2'3 0.9800
C3' H3'1 0.9800
C3' H3'2 0.9800
C3' H3'3 0.9800
C4 C8 1.407(15)
C4 C5 1.429(12)
C5 C6 1.450(14)
C6 C7 1.414(17)
C6 H6 1.0000
C7 C8 1.383(17)
C7 H7 1.0000
C8 H8 1.0000
C11 C12 1.393(13)
C11 C15 1.474(14)
C12 C13 1.393(15)
C13 C14 1.37(2)
C13 H13 1.0000
C14 C15 1.42(2)
C14 H14 1.0000
C15 H15 1.0000

loop_
_geom_torsion_atom_site_label_1
_geom_torsion_atom_site_label_2
_geom_torsion_atom_site_label_3
_geom_torsion_atom_site_label_4
_geom_torsion
C2 C1 C4 C8 10.0(13)
C3 C1 C4 C8 -111.3(11)
C12 C1 C4 C8 131.9(10)
C2 C1 C4 C5 -159.7(9)
C3 C1 C4 C5 79.1(11)
C12 C1 C4 C5 -37.8(12)
C2 C1 C4 Si1' 5(3)
C3 C1 C4 Si1' -116(4)
C12 C1 C4 Si1' 127(4)
C2 C1 C4 Re1 108.8(9)
C3 C1 C4 Re1 -12.4(11)
C12 C1 C4 Re1 -129.3(8)
C12 Si1' C4 C8 140.7(9)
C10' Si1' C4 C8 -108(2)
C9' Si1' C4 C8 23(2)
C12 Si1' C4 C5 -26.1(14)
C10' Si1' C4 C5 85(2)
C9' Si1' C4 C5 -143.5(19)
C12 Si1' C4 C1 -44(3)
C10' Si1' C4 C1 67(4)
C9' Si1' C4 C1 -161(4)
C12 Si1' C4 Re1 -128.9(8)
C10' Si1' C4 Re1 -18(2)
C9' Si1' C4 Re1 113.6(19)
C16 Re1 C4 C8 146.7(6)
C17 Re1 C4 C8 -5.6(11)
C6 Re1 C4 C8 -77.9(7)
C5 Re1 C4 C8 -118.4(8)
C7 Re1 C4 C8 -35.8(6)
Br1 Re1 C4 C8 67.4(6)
Br2 Re1 C4 C8 -131.6(6)
C16 Re1 C4 C5 -94.9(6)
C17 Re1 C4 C5 112.8(9)
C6 Re1 C4 C5 40.5(5)
C8 Re1 C4 C5 118.4(8)
C7 Re1 C4 C5 82.6(6)
Br1 Re1 C4 C5 -174.2(5)
Br2 Re1 C4 C5 -13.2(6)
C16 Re1 C4 C1 22.0(9)
C17 Re1 C4 C1 -130.3(9)
C6 Re1 C4 C1 157.4(9)
C5 Re1 C4 C1 116.9(10)
C8 Re1 C4 C1 -124.7(11)
C7 Re1 C4 C1 -160.5(10)
Br1 Re1 C4 C1 -57.3(8)
Br2 Re1 C4 C1 103.8(7)
C16 Re1 C4 Si1' 35.7(9)
C17 Re1 C4 Si1' -116.6(10)
C6 Re1 C4 Si1' 171.1(10)
C5 Re1 C4 Si1' 130.6(11)
C8 Re1 C4 Si1' -111.0(11)
C7 Re1 C4 Si1' -146.8(10)
Br1 Re1 C4 Si1' -43.6(8)
Br2 Re1 C4 Si1' 117.5(8)
C8 C4 C5 C6 -1.2(10)
C1 C4 C5 C6 170.1(8)
Si1' C4 C5 C6 166.4(10)
Re1 C4 C5 C6 -63.8(6)
C8 C4 C5 C1' -164(2)
C1 C4 C5 C1' 7(2)
Si1' C4 C5 C1' 4(2)
Re1 C4 C5 C1' 133(2)
C8 C4 C5 Si1 -169.3(7)
C1 C4 C5 Si1 2.0(13)
Si1' C4 C5 Si1 -1.8(15)
Re1 C4 C5 Si1 128.0(7)
C8 C4 C5 Re1 62.7(7)
C1 C4 C5 Re1 -126.0(8)
Si1' C4 C5 Re1 -129.8(11)
C2' C1' C5 C4 -87(2)
C3' C1' C5 C4 155(2)
C11 C1' C5 C4 25(4)
C2' C1' C5 C6 118(3)
C3' C1' C5 C6 -1(4)
C11 C1' C5 C6 -131(2)
C2' C1' C5 Si1 63(12)
C3' C1' C5 Si1 -56(11)
C11 C1' C5 Si1 174(15)
C2' C1' C5 Re1 7(3)
C3' C1' C5 Re1 -111(3)
C11 C1' C5 Re1 118(2)
C10 Si1 C5 C4 145.0(8)
C9 Si1 C5 C4 -86.7(9)
C11 Si1 C5 C4 28.7(9)
C10 Si1 C5 C6 -20.1(10)
C9 Si1 C5 C6 108.2(10)
C11 Si1 C5 C6 -136.3(9)
C10 Si1 C5 C1' 111(13)
C9 Si1 C5 C1' -120(13)
C11 Si1 C5 C1' -5(13)
C10 Si1 C5 Re1 -117.9(7)
C9 Si1 C5 Re1 10.4(9)
C11 Si1 C5 Re1 125.8(7)
C16 Re1 C5 C4 94.4(6)
C17 Re1 C5 C4 -129.4(7)
C6 Re1 C5 C4 -112.6(8)
C8 Re1 C5 C4 -36.0(6)
C7 Re1 C5 C4 -76.0(6)
Br1 Re1 C5 C4 7.5(6)
Br2 Re1 C5 C4 168.8(5)
C16 Re1 C5 C6 -153.0(6)
C17 Re1 C5 C6 -16.8(10)
C4 Re1 C5 C6 112.6(8)
C8 Re1 C5 C6 76.6(7)
C7 Re1 C5 C6 36.5(7)
Br1 Re1 C5 C6 120.0(6)
Br2 Re1 C5 C6 -78.7(6)
C16 Re1 C5 C1' -17.6(17)
C17 Re1 C5 C1' 118.6(17)
C6 Re1 C5 C1' 135.4(18)
C4 Re1 C5 C1' -112.0(18)
C8 Re1 C5 C1' -148.0(17)
C7 Re1 C5 C1' 172.0(17)
Br1 Re1 C5 C1' -104.5(16)
Br2 Re1 C5 C1' 56.8(16)
C16 Re1 C5 Si1 -27.1(7)
C17 Re1 C5 Si1 109.1(8)
C6 Re1 C5 Si1 125.9(10)
C4 Re1 C5 Si1 -121.5(9)
C8 Re1 C5 Si1 -157.5(8)
C7 Re1 C5 Si1 162.5(8)
Br1 Re1 C5 Si1 -114.1(6)
Br2 Re1 C5 Si1 47.3(6)
C4 C5 C6 C7 0.2(11)
C1' C5 C6 C7 158(2)
Si1 C5 C6 C7 167.6(7)
Re1 C5 C6 C7 -65.3(7)
C4 C5 C6 Re1 65.5(6)
C1' C5 C6 Re1 -136(2)
Si1 C5 C6 Re1 -127.1(8)
C16 Re1 C6 C7 156.7(7)
C17 Re1 C6 C7 -72.7(8)
C5 Re1 C6 C7 117.4(10)
C4 Re1 C6 C7 78.1(7)
C8 Re1 C6 C7 36.5(7)
Br1 Re1 C6 C7 21.2(9)
Br2 Re1 C6 C7 -146.1(7)
C16 Re1 C6 C5 39.3(9)
C17 Re1 C6 C5 169.8(6)
C4 Re1 C6 C5 -39.4(5)
C8 Re1 C6 C5 -80.9(6)
C7 Re1 C6 C5 -117.4(10)
Br1 Re1 C6 C5 -96.2(6)
Br2 Re1 C6 C5 96.5(6)
C5 C6 C7 C8 0.8(11)
Re1 C6 C7 C8 -63.0(7)
C5 C6 C7 Re1 63.8(7)
C16 Re1 C7 C8 44.8(18)
C17 Re1 C7 C8 -129.2(7)
C6 Re1 C7 C8 116.6(9)
C5 Re1 C7 C8 78.7(6)
C4 Re1 C7 C8 36.5(6)
Br1 Re1 C7 C8 -48.8(6)
Br2 Re1 C7 C8 152.3(6)
C16 Re1 C7 C6 -71.9(18)
C17 Re1 C7 C6 114.2(7)
C5 Re1 C7 C6 -37.9(6)
C4 Re1 C7 C6 -80.1(7)
C8 Re1 C7 C6 -116.6(9)
Br1 Re1 C7 C6 -165.4(6)
Br2 Re1 C7 C6 35.7(7)
C6 C7 C8 C4 -1.5(11)
Re1 C7 C8 C4 -62.6(7)
C6 C7 C8 Re1 61.1(7)
C5 C4 C8 C7 1.7(11)
C1 C4 C8 C7 -169.1(9)
Si1' C4 C8 C7 -168.1(9)
Re1 C4 C8 C7 63.1(7)
C5 C4 C8 Re1 -61.4(6)
C1 C4 C8 Re1 127.8(9)
Si1' C4 C8 Re1 128.8(8)
C16 Re1 C8 C7 -164.1(6)
C17 Re1 C8 C7 58.6(7)
C6 Re1 C8 C7 -37.9(6)
C5 Re1 C8 C7 -81.5(7)
C4 Re1 C8 C7 -118.4(9)
Br1 Re1 C8 C7 131.6(6)
Br2 Re1 C8 C7 -41.9(8)
C16 Re1 C8 C4 -45.8(8)
C17 Re1 C8 C4 177.0(6)
C6 Re1 C8 C4 80.5(6)
C5 Re1 C8 C4 36.9(5)
C7 Re1 C8 C4 118.4(9)
Br1 Re1 C8 C4 -110.0(6)
Br2 Re1 C8 C4 76.5(7)
C2' C1' C11 C12 89(2)
C3' C1' C11 C12 -147(3)
C5 C1' C11 C12 -24(4)
C2' C1' C11 C15 -94(4)
C3' C1' C11 C15 30(4)
C5 C1' C11 C15 153.2(16)
C2' C1' C11 Si1 -62(11)
C3' C1' C11 Si1 63(11)
C5 C1' C11 Si1 -174(15)
C2' C1' C11 Re2 172(2)
C3' C1' C11 Re2 -64(3)
C5 C1' C11 Re2 60(3)
C10 Si1 C11 C12 -140.3(11)
C9 Si1 C11 C12 92.3(11)
C5 Si1 C11 C12 -27.9(11)
C10 Si1 C11 C15 44.1(13)
C9 Si1 C11 C15 -83.3(12)
C5 Si1 C11 C15 156.5(11)
C10 Si1 C11 C1' -107(12)
C9 Si1 C11 C1' 125(12)
C5 Si1 C11 C1' 5(12)
C10 Si1 C11 Re2 -49.1(8)
C9 Si1 C11 Re2 -176.5(6)
C5 Si1 C11 Re2 63.3(6)
C19 Re2 C11 C12 -74.0(12)
C20 Re2 C11 C12 164.2(6)
C18 Re2 C11 C12 70.1(7)
C15 Re2 C11 C12 -112.3(10)
C14 Re2 C11 C12 -75.0(7)
C13 Re2 C11 C12 -35.1(6)
C19 Re2 C11 C15 38.3(14)
C20 Re2 C11 C15 -83.6(9)
C18 Re2 C11 C15 -177.6(9)
C12 Re2 C11 C15 112.3(10)
C14 Re2 C11 C15 37.3(9)
C13 Re2 C11 C15 77.1(9)
C19 Re2 C11 C1' 173.2(15)
C20 Re2 C11 C1' 51.4(14)
C18 Re2 C11 C1' -42.7(14)
C12 Re2 C11 C1' -112.8(15)
C15 Re2 C11 C1' 134.9(16)
C14 Re2 C11 C1' 172.2(15)
C13 Re2 C11 C1' -148.0(14)
C19 Re2 C11 Si1 164.4(10)
C20 Re2 C11 Si1 42.5(7)
C18 Re2 C11 Si1 -51.5(7)
C12 Re2 C11 Si1 -121.7(9)
C15 Re2 C11 Si1 126.1(11)
C14 Re2 C11 Si1 163.4(8)
C13 Re2 C11 Si1 -156.8(8)
C15 C11 C12 C13 1.4(13)
C1' C11 C12 C13 179(2)
Si1 C11 C12 C13 -175.1(9)
Re2 C11 C12 C13 64.8(9)
C15 C11 C12 C1 172.0(9)
C1' C11 C12 C1 -10(2)
Si1 C11 C12 C1 -4.5(16)
Re2 C11 C12 C1 -124.7(10)
C15 C11 C12 Si1' 175.3(12)
C1' C11 C12 Si1' -7(3)
Si1 C11 C12 Si1' -1.2(19)
Re2 C11 C12 Si1' -121.3(13)
C15 C11 C12 Re2 -63.3(7)
C1' C11 C12 Re2 115(2)
Si1 C11 C12 Re2 120.2(9)
C2 C1 C12 C13 -32.0(14)
C3 C1 C12 C13 88.0(12)
C4 C1 C12 C13 -151.1(11)
C2 C1 C12 C11 158.4(10)
C3 C1 C12 C11 -81.6(12)
C4 C1 C12 C11 39.3(13)
C2 C1 C12 Si1' -8(3)
C3 C1 C12 Si1' 112(4)
C4 C1 C12 Si1' -127(4)
C2 C1 C12 Re2 63.9(11)
C3 C1 C12 Re2 -176.1(7)
C4 C1 C12 Re2 -55.2(11)
C10' Si1' C12 C13 87(2)
C9' Si1' C12 C13 -45(2)
C4 Si1' C12 C13 -158.2(10)
C10' Si1' C12 C11 -87(2)
C9' Si1' C12 C11 141(2)
C4 Si1' C12 C11 27.9(16)
C10' Si1' C12 C1 -72(4)
C9' Si1' C12 C1 156(4)
C4 Si1' C12 C1 43(3)
C10' Si1' C12 Re2 173.2(19)
C9' Si1' C12 Re2 41(2)
C4 Si1' C12 Re2 -71.6(9)
C19 Re2 C12 C13 26.4(9)
C20 Re2 C12 C13 -143.3(9)
C18 Re2 C12 C13 122.3(8)
C15 Re2 C12 C13 -79.1(9)
C14 Re2 C12 C13 -36.6(8)
C11 Re2 C12 C13 -120.1(9)
C19 Re2 C12 C11 146.5(6)
C20 Re2 C12 C11 -23.2(9)
C18 Re2 C12 C11 -117.6(6)
C15 Re2 C12 C11 41.0(7)
C14 Re2 C12 C11 83.5(7)
C13 Re2 C12 C11 120.1(9)
C19 Re2 C12 C1 -94.2(9)
C20 Re2 C12 C1 96.1(10)
C18 Re2 C12 C1 1.7(9)
C15 Re2 C12 C1 160.2(11)
C14 Re2 C12 C1 -157.2(11)
C11 Re2 C12 C1 119.3(11)
C13 Re2 C12 C1 -120.6(12)
C19 Re2 C12 Si1' -82.1(9)
C20 Re2 C12 Si1' 108.2(9)
C18 Re2 C12 Si1' 13.8(8)
C15 Re2 C12 Si1' 172.3(10)
C14 Re2 C12 Si1' -145.1(10)
C11 Re2 C12 Si1' 131.4(10)
C13 Re2 C12 Si1' -108.5(11)
C11 C12 C13 C14 -2.0(15)
C1 C12 C13 C14 -172.5(10)
Si1' C12 C13 C14 -177.1(10)
Re2 C12 C13 C14 62.4(9)
C11 C12 C13 Re2 -64.4(9)
C1 C12 C13 Re2 125.1(10)
Si1' C12 C13 Re2 120.4(9)
C19 Re2 C13 C14 83.0(8)
C20 Re2 C13 C14 -28.3(17)
C18 Re2 C13 C14 177.6(8)
C12 Re2 C13 C14 -116.6(11)
C15 Re2 C13 C14 -37.7(7)
C11 Re2 C13 C14 -81.3(8)
C19 Re2 C13 C12 -160.4(7)
C20 Re2 C13 C12 88.4(15)
C18 Re2 C13 C12 -65.8(8)
C15 Re2 C13 C12 78.9(8)
C14 Re2 C13 C12 116.6(11)
C11 Re2 C13 C12 35.3(6)
C12 C13 C14 C15 1.7(15)
Re2 C13 C14 C15 63.4(9)
C12 C13 C14 Re2 -61.7(9)
C19 Re2 C14 C13 -101.1(8)
C20 Re2 C14 C13 166.8(8)
C18 Re2 C14 C13 -4.0(13)
C12 Re2 C14 C13 37.3(7)
C15 Re2 C14 C13 117.1(10)
C11 Re2 C14 C13 78.4(8)
C19 Re2 C14 C15 141.8(8)
C20 Re2 C14 C15 49.7(10)
C18 Re2 C14 C15 -121.1(10)
C12 Re2 C14 C15 -79.8(7)
C11 Re2 C14 C15 -38.7(6)
C13 Re2 C14 C15 -117.1(10)
C13 C14 C15 C11 -0.8(14)
Re2 C14 C15 C11 64.2(8)
C13 C14 C15 Re2 -65.0(9)
C12 C11 C15 C14 -0.4(13)
C1' C11 C15 C14 -178(3)
Si1 C11 C15 C14 176.0(9)
Re2 C11 C15 C14 -64.1(8)
C12 C11 C15 Re2 63.8(8)
C1' C11 C15 Re2 -114(3)
Si1 C11 C15 Re2 -119.9(10)
C19 Re2 C15 C14 -46.1(10)
C20 Re2 C15 C14 -140.2(9)
C18 Re2 C15 C14 120.1(11)
C12 Re2 C15 C14 77.3(9)
C11 Re2 C15 C14 115.9(11)
C13 Re2 C15 C14 36.0(8)
C19 Re2 C15 C11 -162.1(7)
C20 Re2 C15 C11 103.9(8)
C18 Re2 C15 C11 4.2(15)
C12 Re2 C15 C11 -38.6(6)
C14 Re2 C15 C11 -115.9(11)
C13 Re2 C15 C11 -79.9(7)
C17 Re1 C16 O1 142(16)
C6 Re1 C16 O1 -86(16)
C5 Re1 C16 O1 -62(16)
C4 Re1 C16 O1 -25(16)
C8 Re1 C16 O1 1(16)
C7 Re1 C16 O1 -32(17)
Br1 Re1 C16 O1 65(16)
Br2 Re1 C16 O1 -144(16)
C16 Re1 C17 O2 167(11)
C6 Re1 C17 O2 19(11)
C5 Re1 C17 O2 30(12)
C4 Re1 C17 O2 -41(12)
C8 Re1 C17 O2 -45(11)
C7 Re1 C17 O2 -15(11)
Br1 Re1 C17 O2 -117(11)
Br2 Re1 C17 O2 94(11)
C19 Re2 C18 O4 -174(32)
C20 Re2 C18 O4 -84(32)
C12 Re2 C18 O4 54(32)
C15 Re2 C18 O4 18(33)
C14 Re2 C18 O4 88(32)
C11 Re2 C18 O4 21(33)
C13 Re2 C18 O4 86(32)
C20 Re2 C19 O3 139(16)
C18 Re2 C19 O3 -133(16)
C12 Re2 C19 O3 -34(16)
C15 Re2 C19 O3 40(16)
C14 Re2 C19 O3 15(16)
C11 Re2 C19 O3 14(17)
C13 Re2 C19 O3 -19(16)
C19 Re2 C20 O5 136(33)
C18 Re2 C20 O5 46(33)
C12 Re2 C20 O5 -51(34)
C15 Re2 C20 O5 -102(33)
C14 Re2 C20 O5 -129(33)
C11 Re2 C20 O5 -65(33)
C13 Re2 C20 O5 -111(33)
